data_7242162
loop_
_publ_author_name
'Higashiguchi, Takuya'
'Kitagawa, Daichi'
'Kobatake, Seiya'

_publ_section_title
;
 Anisotropic bending and twisting behaviour of a twin crystal composed of
 a diarylethene
;
_journal_issue 34
_journal_name_full CrystEngComm
_journal_page_first 5795
_journal_page_last 5800
_journal_paper_doi 10.1039/D0CE01705A
_journal_volume 23
_journal_year 2021
_chemical_formula_moiety 'C49 H62 F6 O2 S2'
_chemical_formula_sum 'C49 H62 F6 O2 S2'
_chemical_formula_weight 861.10
_chemical_melting_point 353.0(4)
_chemical_name_systematic 1,2-bis(2-methyl-5-(4-undecyloxyphenyl)-3-thienyl)perfluorocyclopentene
_chemical_properties_physical Light-sensitive,Photo-sensitive
_space_group_crystal_system triclinic
_space_group_IT_number 2
_space_group_name_Hall '-P 1'
_space_group_name_H-M_alt 'P -1'
_atom_sites_solution_hydrogens geom
_audit_creation_method SHELXL-2014/7
_audit_update_record
;
2020-11-22 deposited with the CCDC.	2021-01-20 downloaded from the CCDC.
;
_cell_angle_alpha 97.562(2)
_cell_angle_beta 91.130(2)
_cell_angle_gamma 93.405(2)
_cell_formula_units_Z 2
_cell_length_a 7.6162(2)
_cell_length_b 9.0782(2)
_cell_length_c 33.1663(9)
_cell_measurement_reflns_used 10883
_cell_measurement_temperature 150(2)
_cell_measurement_theta_max 27.6730
_cell_measurement_theta_min 2.6720
_cell_volume 2268.33(10)
_computing_cell_refinement 'CrysAlisPro 1.171.39.46 (Rigaku OD, 2018)'
_computing_data_collection 'CrysAlisPro 1.171.39.46 (Rigaku OD, 2018)'
_computing_data_reduction 'CrysAlisPro 1.171.39.46 (Rigaku OD, 2018)'
_computing_structure_refinement 'SHELXL-2014/7 (Sheldrick, 2014)'
_computing_structure_solution 'SHELXL-2014/7 (Sheldrick, 2014)'
_diffrn_ambient_temperature 150(2)
_diffrn_detector_area_resol_mean 7.111
_diffrn_measured_fraction_theta_full 0.966
_diffrn_measured_fraction_theta_max 0.957
_diffrn_measurement_device_type 'Rigaku AFC11 with Saturn 724+ CCD'
_diffrn_measurement_method '\w scans'
_diffrn_radiation_type MoK\a
_diffrn_radiation_wavelength 0.71075
_diffrn_reflns_av_unetI/netI 0.0131
_diffrn_reflns_Laue_measured_fraction_full 0.966
_diffrn_reflns_Laue_measured_fraction_max 0.957
_diffrn_reflns_limit_h_max 9
_diffrn_reflns_limit_h_min -9
_diffrn_reflns_limit_k_max 11
_diffrn_reflns_limit_k_min -11
_diffrn_reflns_limit_l_max 43
_diffrn_reflns_limit_l_min -43
_diffrn_reflns_number 20800
_diffrn_reflns_point_group_measured_fraction_full 0.966
_diffrn_reflns_point_group_measured_fraction_max 0.957
_diffrn_reflns_theta_full 25.242
_diffrn_reflns_theta_max 27.500
_diffrn_reflns_theta_min 2.268
_exptl_absorpt_coefficient_mu 0.180
_exptl_absorpt_correction_T_max 1.00000
_exptl_absorpt_correction_T_min 0.81573
_exptl_absorpt_correction_type multi-scan
_exptl_absorpt_process_details multi-scan
_exptl_crystal_colour Colorless
_exptl_crystal_density_diffrn 1.261
_exptl_crystal_description Platelet
_exptl_crystal_F_000 916
_exptl_crystal_recrystallization_method 'Re-crystallisation from solvent: a mixed solvent of acetone and ethanol'
_exptl_crystal_size_max 0.450
_exptl_crystal_size_mid 0.180
_exptl_crystal_size_min 0.020
_refine_diff_density_max 0.470
_refine_diff_density_min -0.390
_refine_diff_density_rms 0.065
_refine_ls_extinction_method none
_refine_ls_goodness_of_fit_ref 1.130
_refine_ls_hydrogen_treatment constr
_refine_ls_matrix_type full
_refine_ls_number_parameters 537
_refine_ls_number_reflns 20800
_refine_ls_number_restraints 0
_refine_ls_restrained_S_all 1.130
_refine_ls_R_factor_all 0.0667
_refine_ls_R_factor_gt 0.0578
_refine_ls_shift/su_max 0.000
_refine_ls_shift/su_mean 0.000
_refine_ls_structure_factor_coef Fsqd
_refine_ls_weighting_details 'w=1/[\s^2^(Fo^2^)+(0.0585P)^2^+2.3824P] where P=(Fo^2^+2Fc^2^)/3'
_refine_ls_weighting_scheme calc
_refine_ls_wR_factor_gt 0.1514
_refine_ls_wR_factor_ref 0.1582
_reflns_Friedel_coverage 0.000
_reflns_number_gt 18481
_reflns_number_total 20800
_reflns_threshold_expression 'I > 2\s(I)'
_cod_data_source_file d0ce01705a5.cif
_cod_data_source_block 181126
_cod_depositor_comments
;
The following automatic conversions were performed:

data item '_chemical_melting_point' value '352.55-353.45' was changed
to '353.0(4)' -- the average value was taken and precision was
estimated.

Automatic conversion script
Id: cif_fix_values 7556 2019-12-06 15:28:31Z antanas 

 Adding full bibliography for 7242162.cif.
;
_cod_database_code 7242162
_shelx_shelxl_version_number 2014/7
_shelx_space_group_comment
;
The symmetry employed for this shelxl refinement is uniquely defined
by the following loop, which should always be used as a source of
symmetry information in preference to the above space-group names.
They are only intended as comments.
;
_shelx_estimated_absorpt_t_min 0.923
_shelx_estimated_absorpt_t_max 0.996
_exptl_absorpt_special_details
;
CrysAlisPro 1.171.39.46 (Rigaku Oxford Diffraction, 2018)
Empirical absorption correction using spherical harmonics,
 implemented in SCALE3 ABSPACK scaling algorithm.
;

loop_
_space_group_symop_operation_xyz
'x, y, z'
'-x, -y, -z'

loop_
_atom_site_label
_atom_site_type_symbol
_atom_site_fract_x
_atom_site_fract_y
_atom_site_fract_z
_atom_site_U_iso_or_equiv
_atom_site_adp_type
_atom_site_occupancy
_atom_site_site_symmetry_order
_atom_site_calc_flag
_atom_site_refinement_flags_posn
_atom_site_refinement_flags_adp
_atom_site_refinement_flags_occupancy
_atom_site_disorder_assembly
_atom_site_disorder_group
S1 S 0.27007(11) 0.18251(10) 0.13072(2) 0.0418(2) Uani 1 1 d . . . . .
S2 S 0.15767(12) 0.04221(8) 0.29930(3) 0.0400(2) Uani 1 1 d . . . . .
C1 C 0.7433(4) -0.1061(3) 0.03772(9) 0.0349(7) Uani 1 1 d . . . . .
F1 F 0.3394(3) 0.6500(2) 0.29545(6) 0.0487(5) Uani 1 1 d . . . . .
F2 F 0.7685(3) 0.5412(3) 0.29593(7) 0.0574(6) Uani 1 1 d . . . . .
F3 F 0.7692(3) 0.5048(2) 0.21788(7) 0.0561(6) Uani 1 1 d . . . . .
C2 C 0.4951(4) 0.1646(3) 0.13268(9) 0.0321(6) Uani 1 1 d . . . . .
F4 F 0.4805(3) 0.5273(2) 0.33610(5) 0.0505(5) Uani 1 1 d . . . . .
C3 C 0.5661(4) 0.2424(3) 0.16764(8) 0.0304(6) Uani 1 1 d . . . . .
H1 H 0.6886 0.2489 0.1742 0.036 Uiso 1 1 calc R U . . .
O1 O -0.5866(3) 0.1258(2) 0.39822(7) 0.0404(5) Uani 1 1 d . . . . .
C4 C 0.8443(4) -0.0216(3) 0.06827(9) 0.0366(7) Uani 1 1 d . . . . .
H2 H 0.9689 -0.0236 0.0685 0.044 Uiso 1 1 calc R U . . .
C5 C 1.0276(4) -0.3318(3) -0.03010(9) 0.0358(7) Uani 1 1 d . . . . .
H3 H 0.9908 -0.2917 -0.0551 0.043 Uiso 1 1 calc R U . . .
H4 H 0.9577 -0.4265 -0.0289 0.043 Uiso 1 1 calc R U . . .
C6 C -0.1178(4) 0.1837(3) 0.33822(8) 0.0315(6) Uani 1 1 d . . . . .
F5 F 0.5533(3) 0.6456(2) 0.21274(6) 0.0532(5) Uani 1 1 d . . . . .
C7 C -0.8403(4) 0.1788(3) 0.43440(9) 0.0341(7) Uani 1 1 d . . . . .
H5 H -0.8058 0.1028 0.4514 0.041 Uiso 1 1 calc R U . . .
H6 H -0.9123 0.1268 0.4110 0.041 Uiso 1 1 calc R U . . .
C8 C 0.9912(4) -0.2218(3) 0.00685(9) 0.0366(7) Uani 1 1 d . . . . .
H7 H 1.0231 -0.2625 0.0321 0.044 Uiso 1 1 calc R U . . .
H8 H 1.0617 -0.1270 0.0062 0.044 Uiso 1 1 calc R U . . .
O2 O 0.8082(3) -0.1968(3) 0.00592(7) 0.0423(5) Uani 1 1 d . . . . .
C9 C 0.5804(4) 0.0731(3) 0.09963(9) 0.0320(6) Uani 1 1 d . . . . .
C10 C -1.8026(4) 0.2999(3) 0.58160(9) 0.0353(7) Uani 1 1 d . . . . .
H9 H -1.7404 0.3399 0.6076 0.042 Uiso 1 1 calc R U . . .
H10 H -1.8401 0.3854 0.5686 0.042 Uiso 1 1 calc R U . . .
C11 C 1.2220(4) -0.3612(3) -0.03195(9) 0.0380(7) Uani 1 1 d . . . . .
H11 H 1.2573 -0.4018 -0.0069 0.046 Uiso 1 1 calc R U . . .
H12 H 1.2909 -0.2655 -0.0324 0.046 Uiso 1 1 calc R U . . .
C12 C 0.1041(4) 0.3485(4) 0.19387(11) 0.0453(8) Uani 1 1 d . . . . .
H13 H 0.0456 0.2749 0.2091 0.068 Uiso 1 1 calc R U . . .
H14 H 0.0267 0.3665 0.1713 0.068 Uiso 1 1 calc R U . . .
H15 H 0.1300 0.4418 0.2120 0.068 Uiso 1 1 calc R U . . .
C13 C 0.0461(4) 0.1989(3) 0.31633(9) 0.0336(6) Uani 1 1 d . . . . .
C14 C 1.4622(4) -0.5006(4) -0.06946(10) 0.0419(8) Uani 1 1 d . . . . .
H16 H 1.5337 -0.4051 -0.0675 0.050 Uiso 1 1 calc R U . . .
H17 H 1.4919 -0.5490 -0.0454 0.050 Uiso 1 1 calc R U . . .
F6 F 0.6616(3) 0.7494(2) 0.28523(7) 0.0591(6) Uani 1 1 d . . . . .
C15 C -1.2365(4) 0.3024(3) 0.50038(10) 0.0352(7) Uani 1 1 d . . . . .
H18 H -1.1682 0.3554 0.5242 0.042 Uiso 1 1 calc R U . . .
H19 H -1.2804 0.3781 0.4844 0.042 Uiso 1 1 calc R U . . .
C16 C 0.4826(4) 0.4084(3) 0.23238(9) 0.0301(6) Uani 1 1 d . . . . .
C17 C -0.6762(4) 0.2483(3) 0.41834(9) 0.0347(7) Uani 1 1 d . . . . .
H20 H -0.7061 0.3178 0.3990 0.042 Uiso 1 1 calc R U . . .
H21 H -0.6019 0.3035 0.4409 0.042 Uiso 1 1 calc R U . . .
C18 C -1.5181(4) 0.3061(3) 0.54144(10) 0.0364(7) Uani 1 1 d . . . . .
H22 H -1.4537 0.3558 0.5662 0.044 Uiso 1 1 calc R U . . .
H23 H -1.5602 0.3846 0.5262 0.044 Uiso 1 1 calc R U . . .
C19 C -0.1879(4) 0.3059(3) 0.36084(9) 0.0351(7) Uani 1 1 d . . . . .
H24 H -0.1271 0.4010 0.3623 0.042 Uiso 1 1 calc R U . . .
C20 C 0.2723(4) 0.2907(3) 0.17738(9) 0.0351(7) Uani 1 1 d . . . . .
C21 C 0.4397(4) 0.3135(3) 0.19371(9) 0.0307(6) Uani 1 1 d . . . . .
C22 C -1.9641(4) 0.2052(3) 0.59048(10) 0.0385(7) Uani 1 1 d . . . . .
H25 H -1.9255 0.1169 0.6020 0.046 Uiso 1 1 calc R U . . .
H26 H -2.0285 0.1692 0.5645 0.046 Uiso 1 1 calc R U . . .
C23 C -0.9542(4) 0.2867(3) 0.45951(9) 0.0337(6) Uani 1 1 d . . . . .
H27 H -0.8845 0.3386 0.4833 0.040 Uiso 1 1 calc R U . . .
H28 H -0.9917 0.3625 0.4428 0.040 Uiso 1 1 calc R U . . .
C24 C 0.1334(4) 0.3226(3) 0.30556(9) 0.0333(6) Uani 1 1 d . . . . .
H29 H 0.0964 0.4203 0.3129 0.040 Uiso 1 1 calc R U . . .
C25 C -1.1158(4) 0.2048(3) 0.47419(9) 0.0335(6) Uani 1 1 d . . . . .
H30 H -1.1845 0.1540 0.4501 0.040 Uiso 1 1 calc R U . . .
H31 H -1.0764 0.1269 0.4900 0.040 Uiso 1 1 calc R U . . .
C26 C 0.4615(4) 0.5461(3) 0.29656(9) 0.0355(7) Uani 1 1 d . . . . .
C27 C 1.2684(4) -0.4690(4) -0.06878(9) 0.0387(7) Uani 1 1 d . . . . .
H32 H 1.1973 -0.5640 -0.0688 0.046 Uiso 1 1 calc R U . . .
H33 H 1.2368 -0.4271 -0.0938 0.046 Uiso 1 1 calc R U . . .
C28 C 1.5106(5) -0.5998(4) -0.10758(10) 0.0451(8) Uani 1 1 d . . . . .
H34 H 1.4372 -0.6944 -0.1096 0.054 Uiso 1 1 calc R U . . .
H35 H 1.4806 -0.5506 -0.1315 0.054 Uiso 1 1 calc R U . . .
C29 C -0.2112(4) 0.0461(3) 0.33700(10) 0.0394(7) Uani 1 1 d . . . . .
H36 H -0.1667 -0.0393 0.3219 0.047 Uiso 1 1 calc R U . . .
C30 C 0.3158(4) 0.1417(3) 0.27642(9) 0.0350(7) Uani 1 1 d . . . . .
C31 C 0.7615(4) 0.0667(3) 0.09878(9) 0.0362(7) Uani 1 1 d . . . . .
H37 H 0.8317 0.1245 0.1198 0.043 Uiso 1 1 calc R U . . .
C32 C -0.3653(4) 0.0311(3) 0.35700(10) 0.0395(7) Uani 1 1 d . . . . .
H38 H -0.4260 -0.0640 0.3557 0.047 Uiso 1 1 calc R U . . .
C33 C -0.4334(4) 0.1545(3) 0.37929(9) 0.0328(6) Uani 1 1 d . . . . .
C34 C -0.3438(4) 0.2921(3) 0.38112(9) 0.0351(7) Uani 1 1 d . . . . .
H39 H -0.3890 0.3771 0.3963 0.042 Uiso 1 1 calc R U . . .
C35 C 1.7437(5) -0.7319(4) -0.14892(11) 0.0513(9) Uani 1 1 d . . . . .
H40 H 1.6651 -0.8238 -0.1516 0.062 Uiso 1 1 calc R U . . .
H41 H 1.7146 -0.6776 -0.1719 0.062 Uiso 1 1 calc R U . . .
C36 C 0.5631(5) -0.1000(4) 0.03752(10) 0.0458(8) Uani 1 1 d . . . . .
H42 H 0.4935 -0.1569 0.0163 0.055 Uiso 1 1 calc R U . . .
C37 C -1.6755(4) 0.2136(3) 0.55384(10) 0.0347(7) Uani 1 1 d . . . . .
H43 H -1.6322 0.1325 0.5679 0.042 Uiso 1 1 calc R U . . .
H44 H -1.7412 0.1668 0.5289 0.042 Uiso 1 1 calc R U . . .
C47 C 0.4634(5) 0.0643(4) 0.25536(11) 0.0452(8) Uani 1 1 d . . . . .
H45 H 0.4351 0.0423 0.2262 0.068 Uiso 1 1 calc R U . . .
H46 H 0.4799 -0.0289 0.2665 0.068 Uiso 1 1 calc R U . . .
H47 H 0.5718 0.1287 0.2596 0.068 Uiso 1 1 calc R U . . .
C38 C 0.6306(4) 0.6010(3) 0.27896(10) 0.0384(7) Uani 1 1 d . . . . .
C39 C 0.6135(4) 0.5385(3) 0.23388(10) 0.0359(7) Uani 1 1 d . . . . .
C40 C 0.4053(4) 0.4053(3) 0.26859(9) 0.0306(6) Uani 1 1 d . . . . .
C41 C 1.7024(4) -0.6361(4) -0.10969(10) 0.0439(8) Uani 1 1 d . . . . .
H48 H 1.7769 -0.5420 -0.1072 0.053 Uiso 1 1 calc R U . . .
H49 H 1.7324 -0.6887 -0.0864 0.053 Uiso 1 1 calc R U . . .
C42 C 0.2858(4) 0.2917(3) 0.28224(9) 0.0326(6) Uani 1 1 d . . . . .
C43 C 2.1429(5) -0.9254(4) -0.19892(13) 0.0580(10) Uani 1 1 d . . . . .
H50 H 2.2320 -0.8424 -0.1930 0.087 Uiso 1 1 calc R U . . .
H51 H 2.1538 -0.9727 -0.2270 0.087 Uiso 1 1 calc R U . . .
H52 H 2.1605 -0.9985 -0.1802 0.087 Uiso 1 1 calc R U . . .
C44 C 0.4827(5) -0.0115(4) 0.06807(10) 0.0455(8) Uani 1 1 d . . . . .
H53 H 0.3582 -0.0086 0.0674 0.055 Uiso 1 1 calc R U . . .
C45 C 1.9314(5) -0.7767(4) -0.15318(11) 0.0448(8) Uani 1 1 d . . . . .
H54 H 2.0116 -0.6858 -0.1500 0.054 Uiso 1 1 calc R U . . .
H55 H 1.9604 -0.8352 -0.1310 0.054 Uiso 1 1 calc R U . . .
C46 C 1.9624(5) -0.8677(5) -0.19361(13) 0.0635(11) Uani 1 1 d . . . . .
H56 H 1.8748 -0.9537 -0.1975 0.076 Uiso 1 1 calc R U . . .
H57 H 1.9402 -0.8059 -0.2154 0.076 Uiso 1 1 calc R U . . .
C48 C -1.3923(4) 0.2137(3) 0.51516(10) 0.0354(7) Uani 1 1 d . . . . .
H58 H -1.3472 0.1380 0.5309 0.042 Uiso 1 1 calc R U . . .
H59 H -1.4590 0.1602 0.4912 0.042 Uiso 1 1 calc R U . . .
C49 C -2.0901(5) 0.2851(4) 0.61974(11) 0.0505(9) Uani 1 1 d . . . . .
H60 H -2.0292 0.3177 0.6460 0.076 Uiso 1 1 calc R U . . .
H61 H -2.1913 0.2170 0.6236 0.076 Uiso 1 1 calc R U . . .
H62 H -2.1309 0.3719 0.6084 0.076 Uiso 1 1 calc R U . . .

loop_
_atom_site_aniso_label
_atom_site_aniso_U_11
_atom_site_aniso_U_22
_atom_site_aniso_U_33
_atom_site_aniso_U_23
_atom_site_aniso_U_13
_atom_site_aniso_U_12
S1 0.0281(4) 0.0529(5) 0.0414(4) -0.0067(4) -0.0028(3) 0.0080(4)
S2 0.0456(5) 0.0297(3) 0.0469(4) 0.0083(3) 0.0107(4) 0.0100(3)
C1 0.0373(18) 0.0357(15) 0.0317(14) 0.0013(12) 0.0018(12) 0.0095(13)
F1 0.0497(13) 0.0383(10) 0.0586(12) -0.0003(9) 0.0111(9) 0.0189(9)
F2 0.0399(13) 0.0705(14) 0.0630(13) 0.0155(11) -0.0139(10) 0.0031(10)
F3 0.0335(12) 0.0562(12) 0.0727(14) -0.0135(11) 0.0173(10) -0.0025(10)
C2 0.0260(17) 0.0335(14) 0.0368(15) 0.0037(12) 0.0016(12) 0.0044(12)
F4 0.0652(15) 0.0506(11) 0.0340(10) 0.0009(8) -0.0031(9) 0.0008(10)
C3 0.0242(16) 0.0329(14) 0.0341(14) 0.0033(11) 0.0011(11) 0.0046(12)
O1 0.0427(14) 0.0284(10) 0.0493(13) 0.0023(9) 0.0147(10) -0.0018(9)
C4 0.0310(18) 0.0418(16) 0.0360(16) -0.0008(13) 0.0016(12) 0.0060(14)
C5 0.0390(19) 0.0341(15) 0.0336(15) 0.0000(12) 0.0022(12) 0.0057(13)
C6 0.0341(18) 0.0295(13) 0.0310(14) 0.0034(11) 0.0033(12) 0.0025(12)
F5 0.0654(15) 0.0438(11) 0.0526(12) 0.0178(9) -0.0051(10) -0.0009(10)
C7 0.0342(19) 0.0277(13) 0.0402(16) 0.0049(12) 0.0019(13) -0.0010(12)
C8 0.0364(19) 0.0387(16) 0.0339(15) -0.0007(12) 0.0021(12) 0.0081(14)
O2 0.0366(14) 0.0494(13) 0.0380(12) -0.0082(10) -0.0006(9) 0.0123(10)
C9 0.0308(17) 0.0321(14) 0.0331(14) 0.0032(11) -0.0001(12) 0.0055(12)
C10 0.0339(18) 0.0282(14) 0.0430(16) 0.0016(12) 0.0014(13) 0.0028(12)
C11 0.039(2) 0.0400(16) 0.0341(15) -0.0004(12) 0.0010(13) 0.0078(14)
C12 0.0301(19) 0.056(2) 0.0480(19) -0.0042(15) 0.0005(14) 0.0107(16)
C13 0.0367(18) 0.0311(14) 0.0329(14) 0.0011(11) 0.0029(12) 0.0085(13)
C14 0.040(2) 0.0472(18) 0.0383(17) 0.0026(14) 0.0016(13) 0.0115(15)
F6 0.0758(17) 0.0315(10) 0.0654(14) -0.0069(9) 0.0104(11) -0.0073(10)
C15 0.0337(19) 0.0247(13) 0.0480(17) 0.0064(12) 0.0041(13) 0.0025(12)
C16 0.0253(16) 0.0286(13) 0.0368(15) 0.0029(11) 0.0018(11) 0.0078(12)
C17 0.0366(19) 0.0290(14) 0.0391(16) 0.0060(12) 0.0065(13) 0.0016(13)
C18 0.0329(19) 0.0276(14) 0.0489(18) 0.0047(12) 0.0011(13) 0.0044(13)
C19 0.0388(19) 0.0258(13) 0.0411(16) 0.0049(12) 0.0069(13) 0.0013(12)
C20 0.0282(18) 0.0378(15) 0.0388(16) 0.0015(12) 0.0034(12) 0.0047(13)
C21 0.0276(17) 0.0299(13) 0.0348(14) 0.0044(11) 0.0039(11) 0.0037(12)
C22 0.0353(19) 0.0340(15) 0.0453(17) 0.0024(13) 0.0024(13) 0.0010(13)
C23 0.0338(18) 0.0261(13) 0.0417(16) 0.0062(12) 0.0021(12) 0.0012(12)
C24 0.0344(18) 0.0297(13) 0.0363(15) 0.0033(11) 0.0038(12) 0.0066(12)
C25 0.0324(18) 0.0257(13) 0.0426(16) 0.0061(12) 0.0012(13) 0.0011(12)
C26 0.0384(19) 0.0342(15) 0.0334(15) 0.0000(12) 0.0004(12) 0.0093(13)
C27 0.040(2) 0.0412(16) 0.0348(15) 0.0012(13) 0.0035(13) 0.0098(14)
C28 0.044(2) 0.0532(19) 0.0396(17) 0.0028(15) 0.0021(14) 0.0186(16)
C29 0.043(2) 0.0304(14) 0.0430(17) -0.0025(12) 0.0066(14) 0.0023(13)
C30 0.0348(18) 0.0345(15) 0.0369(15) 0.0061(12) 0.0049(12) 0.0091(13)
C31 0.0334(19) 0.0396(16) 0.0336(15) -0.0029(12) -0.0002(12) 0.0027(13)
C32 0.043(2) 0.0268(14) 0.0473(18) 0.0002(12) 0.0061(14) -0.0040(13)
C33 0.0326(18) 0.0321(14) 0.0341(15) 0.0067(11) 0.0029(12) 0.0004(12)
C34 0.0384(19) 0.0282(14) 0.0394(16) 0.0048(12) 0.0075(13) 0.0043(13)
C35 0.042(2) 0.063(2) 0.048(2) -0.0013(17) 0.0031(15) 0.0187(18)
C36 0.036(2) 0.0532(19) 0.0433(18) -0.0128(15) -0.0076(14) 0.0063(16)
C37 0.0325(18) 0.0273(13) 0.0447(17) 0.0050(12) 0.0031(13) 0.0040(12)
C47 0.047(2) 0.0380(16) 0.054(2) 0.0110(14) 0.0109(16) 0.0179(15)
C38 0.036(2) 0.0327(15) 0.0445(17) -0.0009(13) -0.0053(13) 0.0024(13)
C39 0.0310(18) 0.0343(15) 0.0424(16) 0.0033(12) 0.0041(13) 0.0050(13)
C40 0.0269(17) 0.0306(14) 0.0344(14) 0.0027(11) 0.0003(11) 0.0081(12)
C41 0.040(2) 0.0483(18) 0.0438(18) 0.0027(14) 0.0036(14) 0.0135(16)
C42 0.0298(17) 0.0338(14) 0.0343(14) 0.0029(11) 0.0010(12) 0.0070(12)
C43 0.051(3) 0.055(2) 0.073(3) 0.0176(19) 0.023(2) 0.0186(19)
C44 0.0300(19) 0.054(2) 0.0488(19) -0.0100(15) -0.0042(14) 0.0089(15)
C45 0.040(2) 0.0462(18) 0.0505(19) 0.0089(15) 0.0072(15) 0.0130(16)
C46 0.050(3) 0.078(3) 0.063(2) -0.003(2) 0.0116(19) 0.023(2)
C48 0.0313(18) 0.0260(13) 0.0496(18) 0.0065(12) 0.0028(13) 0.0043(12)
C49 0.040(2) 0.053(2) 0.056(2) 0.0009(17) 0.0116(16) 0.0012(17)

loop_
_atom_type_symbol
_atom_type_description
_atom_type_scat_dispersion_real
_atom_type_scat_dispersion_imag
_atom_type_scat_source
C C 0.0033 0.0016 'International Tables Vol C Tables 4.2.6.8 and 6.1.1.4'
H H 0.0000 0.0000 'International Tables Vol C Tables 4.2.6.8 and 6.1.1.4'
F F 0.0171 0.0103 'International Tables Vol C Tables 4.2.6.8 and 6.1.1.4'
S S 0.1246 0.1234 'International Tables Vol C Tables 4.2.6.8 and 6.1.1.4'
O O 0.0106 0.0060 'International Tables Vol C Tables 4.2.6.8 and 6.1.1.4'

loop_
_geom_angle_atom_site_label_1
_geom_angle_atom_site_label_2
_geom_angle_atom_site_label_3
_geom_angle
_geom_angle_site_symmetry_1
_geom_angle_site_symmetry_3
_geom_angle_publ_flag
C20 S1 C2 93.03(15) . . ?
C30 S2 C13 93.37(15) . . ?
O2 C1 C36 115.4(3) . . ?
O2 C1 C4 125.0(3) . . ?
C36 C1 C4 119.7(3) . . ?
C3 C2 C9 129.8(3) . . ?
C3 C2 S1 109.9(2) . . ?
C9 C2 S1 120.4(2) . . ?
C2 C3 C21 113.9(3) . . ?
C33 O1 C17 118.9(2) . . ?
C1 C4 C31 119.2(3) . . ?
C8 C5 C11 111.1(2) . . ?
C19 C6 C29 117.2(3) . . ?
C19 C6 C13 121.6(3) . . ?
C29 C6 C13 121.3(3) . . ?
C17 C7 C23 115.3(2) . . ?
O2 C8 C5 107.9(2) . . ?
C1 O2 C8 118.1(2) . . ?
C31 C9 C44 117.1(3) . . ?
C31 C9 C2 121.5(3) . . ?
C44 C9 C2 121.4(3) . . ?
C22 C10 C37 112.8(2) . . ?
C5 C11 C27 113.9(3) . . ?
C24 C13 C6 130.2(3) . . ?
C24 C13 S2 109.8(2) . . ?
C6 C13 S2 120.0(2) . . ?
C28 C14 C27 113.0(3) . . ?
C48 C15 C25 112.5(2) . . ?
C40 C16 C21 128.3(3) . . ?
C40 C16 C39 111.1(3) . . ?
C21 C16 C39 120.2(3) . . ?
O1 C17 C7 105.1(2) . . ?
C37 C18 C48 112.8(2) . . ?
C34 C19 C6 121.7(3) . . ?
C21 C20 C12 129.5(3) . . ?
C21 C20 S1 110.8(2) . . ?
C12 C20 S1 119.7(2) . . ?
C20 C21 C3 112.3(3) . . ?
C20 C21 C16 122.8(3) . . ?
C3 C21 C16 124.8(3) . . ?
C10 C22 C49 114.5(3) . . ?
C25 C23 C7 110.9(2) . . ?
C13 C24 C42 113.8(3) . . ?
C15 C25 C23 115.0(2) . . ?
F4 C26 F1 105.8(2) . . ?
F4 C26 C38 112.7(3) . . ?
F1 C26 C38 109.4(3) . . ?
F4 C26 C40 114.3(2) . . ?
F1 C26 C40 110.6(3) . . ?
C38 C26 C40 104.1(2) . . ?
C14 C27 C11 113.1(3) . . ?
C41 C28 C14 115.3(3) . . ?
C32 C29 C6 121.7(3) . . ?
C42 C30 C47 129.4(3) . . ?
C42 C30 S2 110.5(2) . . ?
C47 C30 S2 120.1(2) . . ?
C9 C31 C4 122.3(3) . . ?
C29 C32 C33 120.2(3) . . ?
O1 C33 C34 125.6(3) . . ?
O1 C33 C32 115.0(3) . . ?
C34 C33 C32 119.4(3) . . ?
C33 C34 C19 119.8(3) . . ?
C45 C35 C41 116.4(3) . . ?
C1 C36 C44 120.5(3) . . ?
C18 C37 C10 114.9(2) . . ?
F6 C38 F2 107.1(3) . . ?
F6 C38 C26 114.2(3) . . ?
F2 C38 C26 109.5(3) . . ?
F6 C38 C39 113.0(3) . . ?
F2 C38 C39 108.9(3) . . ?
C26 C38 C39 104.0(3) . . ?
F3 C39 F5 105.6(3) . . ?
F3 C39 C16 114.2(2) . . ?
F5 C39 C16 111.5(3) . . ?
F3 C39 C38 112.4(3) . . ?
F5 C39 C38 108.8(2) . . ?
C16 C39 C38 104.4(3) . . ?
C16 C40 C42 129.9(3) . . ?
C16 C40 C26 109.3(3) . . ?
C42 C40 C26 120.9(3) . . ?
C35 C41 C28 112.8(3) . . ?
C30 C42 C24 112.5(3) . . ?
C30 C42 C40 123.0(3) . . ?
C24 C42 C40 124.3(2) . . ?
C36 C44 C9 121.3(3) . . ?
C46 C45 C35 112.9(3) . . ?
C43 C46 C45 115.9(4) . . ?
C15 C48 C18 114.8(2) . . ?

loop_
_geom_bond_atom_site_label_1
_geom_bond_atom_site_label_2
_geom_bond_distance
_geom_bond_site_symmetry_2
_geom_bond_publ_flag
S1 C20 1.719(3) . ?
S1 C2 1.732(3) . ?
S2 C30 1.711(3) . ?
S2 C13 1.737(3) . ?
C1 O2 1.370(3) . ?
C1 C36 1.376(4) . ?
C1 C4 1.379(4) . ?
F1 C26 1.366(3) . ?
F2 C38 1.356(4) . ?
F3 C39 1.344(3) . ?
C2 C3 1.360(4) . ?
C2 C9 1.472(4) . ?
F4 C26 1.351(3) . ?
C3 C21 1.433(4) . ?
O1 C33 1.364(4) . ?
O1 C17 1.436(3) . ?
C4 C31 1.391(4) . ?
C5 C8 1.517(4) . ?
C5 C11 1.521(4) . ?
C6 C19 1.395(4) . ?
C6 C29 1.396(4) . ?
C6 C13 1.465(4) . ?
F5 C39 1.366(4) . ?
C7 C17 1.505(4) . ?
C7 C23 1.523(4) . ?
C8 O2 1.425(4) . ?
C9 C31 1.385(4) . ?
C9 C44 1.389(4) . ?
C10 C22 1.514(4) . ?
C10 C37 1.528(4) . ?
C11 C27 1.523(4) . ?
C12 C20 1.499(4) . ?
C13 C24 1.362(4) . ?
C14 C28 1.518(4) . ?
C14 C27 1.521(4) . ?
F6 C38 1.342(3) . ?
C15 C48 1.520(4) . ?
C15 C25 1.520(4) . ?
C16 C40 1.351(4) . ?
C16 C21 1.467(4) . ?
C16 C39 1.494(4) . ?
C18 C37 1.517(4) . ?
C18 C48 1.522(4) . ?
C19 C34 1.383(4) . ?
C20 C21 1.369(4) . ?
C22 C49 1.524(4) . ?
C23 C25 1.521(4) . ?
C24 C42 1.428(4) . ?
C26 C38 1.509(5) . ?
C26 C40 1.512(4) . ?
C28 C41 1.517(4) . ?
C29 C32 1.368(4) . ?
C30 C42 1.384(4) . ?
C30 C47 1.497(4) . ?
C32 C33 1.392(4) . ?
C33 C34 1.381(4) . ?
C35 C45 1.513(4) . ?
C35 C41 1.517(4) . ?
C36 C44 1.384(4) . ?
C38 C39 1.528(4) . ?
C40 C42 1.458(4) . ?
C43 C46 1.505(5) . ?
C45 C46 1.510(5) . ?

loop_
_geom_torsion_atom_site_label_1
_geom_torsion_atom_site_label_2
_geom_torsion_atom_site_label_3
_geom_torsion_atom_site_label_4
_geom_torsion
_geom_torsion_site_symmetry_1
_geom_torsion_site_symmetry_2
_geom_torsion_site_symmetry_3
_geom_torsion_site_symmetry_4
_geom_torsion_publ_flag
C20 S1 C2 C3 -1.3(2) . . . . ?
C20 S1 C2 C9 177.8(3) . . . . ?
C9 C2 C3 C21 -177.2(3) . . . . ?
S1 C2 C3 C21 1.7(3) . . . . ?
O2 C1 C4 C31 179.7(3) . . . . ?
C36 C1 C4 C31 1.1(5) . . . . ?
C11 C5 C8 O2 178.5(2) . . . . ?
C36 C1 O2 C8 -172.8(3) . . . . ?
C4 C1 O2 C8 8.6(4) . . . . ?
C5 C8 O2 C1 176.8(3) . . . . ?
C3 C2 C9 C31 -6.5(5) . . . . ?
S1 C2 C9 C31 174.7(2) . . . . ?
C3 C2 C9 C44 173.0(3) . . . . ?
S1 C2 C9 C44 -5.9(4) . . . . ?
C8 C5 C11 C27 -179.1(3) . . . . ?
C19 C6 C13 C24 -16.9(5) . . . . ?
C29 C6 C13 C24 162.5(3) . . . . ?
C19 C6 C13 S2 164.0(2) . . . . ?
C29 C6 C13 S2 -16.5(4) . . . . ?
C30 S2 C13 C24 -1.9(3) . . . . ?
C30 S2 C13 C6 177.3(3) . . . . ?
C33 O1 C17 C7 178.1(3) . . . . ?
C23 C7 C17 O1 176.5(2) . . . . ?
C29 C6 C19 C34 -0.3(5) . . . . ?
C13 C6 C19 C34 179.2(3) . . . . ?
C2 S1 C20 C21 0.6(2) . . . . ?
C2 S1 C20 C12 179.0(3) . . . . ?
C12 C20 C21 C3 -178.0(3) . . . . ?
S1 C20 C21 C3 0.3(3) . . . . ?
C12 C20 C21 C16 -1.7(5) . . . . ?
S1 C20 C21 C16 176.6(2) . . . . ?
C2 C3 C21 C20 -1.3(4) . . . . ?
C2 C3 C21 C16 -177.6(3) . . . . ?
C40 C16 C21 C20 50.7(4) . . . . ?
C39 C16 C21 C20 -121.9(3) . . . . ?
C40 C16 C21 C3 -133.5(3) . . . . ?
C39 C16 C21 C3 54.0(4) . . . . ?
C37 C10 C22 C49 177.2(3) . . . . ?
C17 C7 C23 C25 -179.9(3) . . . . ?
C6 C13 C24 C42 -176.7(3) . . . . ?
S2 C13 C24 C42 2.4(3) . . . . ?
C48 C15 C25 C23 -178.2(3) . . . . ?
C7 C23 C25 C15 178.8(3) . . . . ?
C28 C14 C27 C11 -176.1(3) . . . . ?
C5 C11 C27 C14 -178.3(3) . . . . ?
C27 C14 C28 C41 -179.5(3) . . . . ?
C19 C6 C29 C32 0.1(5) . . . . ?
C13 C6 C29 C32 -179.3(3) . . . . ?
C13 S2 C30 C42 1.0(2) . . . . ?
C13 S2 C30 C47 178.8(3) . . . . ?
C44 C9 C31 C4 -0.9(5) . . . . ?
C2 C9 C31 C4 178.6(3) . . . . ?
C1 C4 C31 C9 -0.1(5) . . . . ?
C6 C29 C32 C33 0.1(5) . . . . ?
C17 O1 C33 C34 7.3(5) . . . . ?
C17 O1 C33 C32 -173.6(3) . . . . ?
C29 C32 C33 O1 -179.4(3) . . . . ?
C29 C32 C33 C34 -0.2(5) . . . . ?
O1 C33 C34 C19 179.2(3) . . . . ?
C32 C33 C34 C19 0.1(5) . . . . ?
C6 C19 C34 C33 0.2(5) . . . . ?
O2 C1 C36 C44 -179.8(3) . . . . ?
C4 C1 C36 C44 -1.0(5) . . . . ?
C48 C18 C37 C10 177.8(3) . . . . ?
C22 C10 C37 C18 175.7(3) . . . . ?
F4 C26 C38 F6 -85.5(3) . . . . ?
F1 C26 C38 F6 31.9(4) . . . . ?
C40 C26 C38 F6 150.1(3) . . . . ?
F4 C26 C38 F2 34.6(3) . . . . ?
F1 C26 C38 F2 152.0(2) . . . . ?
C40 C26 C38 F2 -89.8(3) . . . . ?
F4 C26 C38 C39 150.9(2) . . . . ?
F1 C26 C38 C39 -91.8(3) . . . . ?
C40 C26 C38 C39 26.5(3) . . . . ?
C40 C16 C39 F3 133.1(3) . . . . ?
C21 C16 C39 F3 -53.1(4) . . . . ?
C40 C16 C39 F5 -107.3(3) . . . . ?
C21 C16 C39 F5 66.5(3) . . . . ?
C40 C16 C39 C38 9.9(3) . . . . ?
C21 C16 C39 C38 -176.3(2) . . . . ?
F6 C38 C39 F3 88.7(3) . . . . ?
F2 C38 C39 F3 -30.2(4) . . . . ?
C26 C38 C39 F3 -146.9(3) . . . . ?
F6 C38 C39 F5 -27.9(4) . . . . ?
F2 C38 C39 F5 -146.8(3) . . . . ?
C26 C38 C39 F5 96.5(3) . . . . ?
F6 C38 C39 C16 -147.0(3) . . . . ?
F2 C38 C39 C16 94.1(3) . . . . ?
C26 C38 C39 C16 -22.6(3) . . . . ?
C21 C16 C40 C42 14.3(5) . . . . ?
C39 C16 C40 C42 -172.6(3) . . . . ?
C21 C16 C40 C26 -165.9(3) . . . . ?
C39 C16 C40 C26 7.2(3) . . . . ?
F4 C26 C40 C16 -144.9(3) . . . . ?
F1 C26 C40 C16 95.8(3) . . . . ?
C38 C26 C40 C16 -21.6(3) . . . . ?
F4 C26 C40 C42 34.9(4) . . . . ?
F1 C26 C40 C42 -84.3(3) . . . . ?
C38 C26 C40 C42 158.2(3) . . . . ?
C45 C35 C41 C28 -178.6(3) . . . . ?
C14 C28 C41 C35 -178.4(3) . . . . ?
C47 C30 C42 C24 -177.4(3) . . . . ?
S2 C30 C42 C24 0.2(3) . . . . ?
C47 C30 C42 C40 -1.9(5) . . . . ?
S2 C30 C42 C40 175.8(2) . . . . ?
C13 C24 C42 C30 -1.8(4) . . . . ?
C13 C24 C42 C40 -177.2(3) . . . . ?
C16 C40 C42 C30 46.9(5) . . . . ?
C26 C40 C42 C30 -132.9(3) . . . . ?
C16 C40 C42 C24 -138.1(3) . . . . ?
C26 C40 C42 C24 42.1(4) . . . . ?
C1 C36 C44 C9 0.0(6) . . . . ?
C31 C9 C44 C36 0.9(5) . . . . ?
C2 C9 C44 C36 -178.6(3) . . . . ?
C41 C35 C45 C46 -178.2(4) . . . . ?
C35 C45 C46 C43 -175.9(3) . . . . ?
C25 C15 C48 C18 -179.8(3) . . . . ?
C37 C18 C48 C15 177.4(3) . . . . ?
